data_2217848
loop_
_publ_author_name
'Dean, Pamela M.'
'Pringle, Jennifer M.'
'MacFarlane, Douglas R.'

_publ_section_title
;
 1-Methyl-1-propylpyrrolidinium chloride
;
_journal_coeditor_code ZL2101
_journal_issue 3
_journal_name_full 'Acta Crystallographica Section E'
_journal_page_first o637
_journal_paper_doi 10.1107/S1600536808005229
_journal_volume 64
_journal_year 2008
_chemical_formula_iupac 'C8 H18 N +, Cl -'
_chemical_formula_moiety 'C8 H18 N +, Cl -'
_chemical_formula_sum 'C8 H18 Cl N'
_chemical_formula_weight 163.68
_chemical_melting_point 323.5
_chemical_name_common '[C3mpyr][Cl]'
_chemical_name_systematic
;
1-Methyl-1-propylpyrrolidinium chloride
;
_space_group_IT_number 60
_symmetry_cell_setting orthorhombic
_symmetry_space_group_name_Hall '-P 2n 2ab'
_symmetry_space_group_name_H-M 'P b c n'
_atom_sites_solution_hydrogens geom
_atom_sites_solution_primary direct
_atom_sites_solution_secondary difmap
_audit_creation_method SHELXL-97
_cell_angle_alpha 90.00
_cell_angle_beta 90.00
_cell_angle_gamma 90.00
_cell_formula_units_Z 8
_cell_length_a 14.5863(5)
_cell_length_b 13.2196(4)
_cell_length_c 9.9779(3)
_cell_measurement_reflns_used 4825
_cell_measurement_temperature 123(2)
_cell_measurement_theta_max 26.44
_cell_measurement_theta_min 2.79
_cell_volume 1923.99(11)
_computing_cell_refinement 'APEX2 (Bruker, 2005)'
_computing_data_collection 'APEX2 (Bruker, 2005)'
_computing_data_reduction 'APEX2 (Bruker, 2005)'
_computing_molecular_graphics 'POV-RAY (Persistence of Vision, 2003)'
_computing_publication_material 'SHELXL97 (Sheldrick, 2008)'
_computing_structure_refinement 'SHELXL97 (Sheldrick, 2008)'
_computing_structure_solution 'SHELXS97 (Sheldrick, 2008)'
_diffrn_ambient_temperature 123(2)
_diffrn_measured_fraction_theta_full 0.997
_diffrn_measured_fraction_theta_max 0.997
_diffrn_measurement_device_type 'Bruker X8 APEX KappaCCD'
_diffrn_measurement_method '0.5\% frames in \f and \w'
_diffrn_radiation_monochromator graphite
_diffrn_radiation_source 'fine-focus sealed tube'
_diffrn_radiation_type MoK\a
_diffrn_radiation_wavelength 0.71073
_diffrn_reflns_av_R_equivalents 0.0297
_diffrn_reflns_av_sigmaI/netI 0.0204
_diffrn_reflns_limit_h_max 18
_diffrn_reflns_limit_h_min -18
_diffrn_reflns_limit_k_max 16
_diffrn_reflns_limit_k_min -15
_diffrn_reflns_limit_l_max 12
_diffrn_reflns_limit_l_min -11
_diffrn_reflns_number 11550
_diffrn_reflns_theta_full 26.44
_diffrn_reflns_theta_max 26.44
_diffrn_reflns_theta_min 2.08
_diffrn_standards_number 0
_exptl_absorpt_coefficient_mu 0.333
_exptl_absorpt_correction_T_max 0.9067
_exptl_absorpt_correction_T_min 0.9067
_exptl_absorpt_correction_type multi-scan
_exptl_absorpt_process_details '(SADABS; Bruker, 2005)'
_exptl_crystal_colour colourless
_exptl_crystal_density_diffrn 1.130
_exptl_crystal_density_method 'not measured'
_exptl_crystal_description cubic
_exptl_crystal_F_000 720
_exptl_crystal_size_max 0.30
_exptl_crystal_size_mid 0.30
_exptl_crystal_size_min 0.30
_refine_diff_density_max 0.253
_refine_diff_density_min -0.197
_refine_ls_extinction_method none
_refine_ls_goodness_of_fit_ref 1.040
_refine_ls_hydrogen_treatment constr
_refine_ls_matrix_type full
_refine_ls_number_parameters 93
_refine_ls_number_reflns 1982
_refine_ls_number_restraints 0
_refine_ls_restrained_S_all 1.040
_refine_ls_R_factor_all 0.0353
_refine_ls_R_factor_gt 0.0309
_refine_ls_shift/su_max 0.001
_refine_ls_shift/su_mean 0.000
_refine_ls_structure_factor_coef Fsqd
_refine_ls_weighting_details 'calc w=1/[\s^2^(Fo^2^)+(0.0361P)^2^+0.834P] where P=(Fo^2^+2Fc^2^)/3'
_refine_ls_weighting_scheme calc
_refine_ls_wR_factor_gt 0.0761
_refine_ls_wR_factor_ref 0.0794
_reflns_number_gt 1800
_reflns_number_total 1982
_reflns_threshold_expression I>2\s(I)
_cod_data_source_file zl2101.cif
_cod_data_source_block I
_cod_depositor_comments
;
The following automatic conversions were performed:
'_symmetry_cell_setting' value 'Orthorhombic' changed to 'orthorhombic'
according to '/home/saulius/struct/CIF-dictionaries/cif_core.dic'
dictionary named 'cif_core.dic' version 2.4.1 from 2010-06-29.

Automatic conversion script
Id: cif_fix_enum 1527 2010-12-29 10:47:43Z saulius 

The following automatic conversions were performed:

'_symmetry_cell_setting' value 'Orthorhombic' changed to
'orthorhombic' according to
/home/saulius/struct/CIF-dictionaries/cif_core.dic dictionary named
'cif_core.dic' version 2.4.1 from 2010-06-29.

Automatic conversion script
Id: cif_fix_values 1715 2011-07-08 13:25:40Z adriana 
;
_cod_database_code 2217848
_cod_database_fobs_code 2217848

loop_
_symmetry_equiv_pos_as_xyz
'x, y, z'
'-x+1/2, -y+1/2, z+1/2'
'x+1/2, -y+1/2, -z'
'-x, y, -z+1/2'
'-x, -y, -z'
'x-1/2, y-1/2, -z-1/2'
'-x-1/2, y-1/2, z'
'x, -y, z-1/2'

loop_
_atom_site_type_symbol
_atom_site_label
_atom_site_fract_x
_atom_site_fract_y
_atom_site_fract_z
_atom_site_U_iso_or_equiv
_atom_site_adp_type
_atom_site_calc_flag
_atom_site_refinement_flags
_atom_site_occupancy
Cl Cl1 0.36024(2) 0.82436(2) 0.05218(3) 0.02423(12) Uani d . 1
N N1 0.32912(7) 0.86923(8) 0.43497(10) 0.0179(2) Uani d . 1
C C1 0.35707(9) 0.75928(10) 0.41992(14) 0.0241(3) Uani d . 1
H H1A 0.3939 0.7496 0.3376 0.029 Uiso calc R 1
H H1B 0.3023 0.7152 0.4152 0.029 Uiso calc R 1
C C2 0.41390(11) 0.73488(12) 0.54424(15) 0.0323(3) Uani d . 1
H H2A 0.4793 0.7268 0.5202 0.039 Uiso calc R 1
H H2B 0.3922 0.6714 0.5863 0.039 Uiso calc R 1
C C3 0.40131(10) 0.82444(12) 0.64053(15) 0.0309(3) Uani d . 1
H H3A 0.3884 0.8004 0.7326 0.037 Uiso calc R 1
H H3B 0.4569 0.8674 0.6423 0.037 Uiso calc R 1
C C4 0.32014(9) 0.88251(11) 0.58455(13) 0.0242(3) Uani d . 1
H H4A 0.2616 0.8540 0.6174 0.029 Uiso calc R 1
H H4B 0.3234 0.9549 0.6097 0.029 Uiso calc R 1
C C5 0.40372(8) 0.93610(10) 0.38042(13) 0.0209(3) Uani d . 1
H H5A 0.4045 0.9315 0.2824 0.031 Uiso calc R 1
H H5B 0.4631 0.9141 0.4161 0.031 Uiso calc R 1
H H5C 0.3922 1.0063 0.4072 0.031 Uiso calc R 1
C C6 0.23958(8) 0.88722(10) 0.36358(13) 0.0198(3) Uani d . 1
H H6A 0.1941 0.8374 0.3962 0.024 Uiso calc R 1
H H6B 0.2487 0.8750 0.2666 0.024 Uiso calc R 1
C C7 0.20062(9) 0.99281(11) 0.38223(14) 0.0254(3) Uani d . 1
H H7A 0.1931 1.0073 0.4789 0.031 Uiso calc R 1
H H7B 0.2433 1.0434 0.3442 0.031 Uiso calc R 1
C C8 0.10858(10) 0.99984(12) 0.31221(18) 0.0372(4) Uani d . 1
H H8A 0.1173 0.9926 0.2153 0.056 Uiso calc R 1
H H8B 0.0806 1.0657 0.3313 0.056 Uiso calc R 1
H H8C 0.0683 0.9458 0.3447 0.056 Uiso calc R 1

loop_
_atom_site_aniso_label
_atom_site_aniso_U_11
_atom_site_aniso_U_22
_atom_site_aniso_U_33
_atom_site_aniso_U_12
_atom_site_aniso_U_13
_atom_site_aniso_U_23
Cl1 0.02343(18) 0.02619(19) 0.02308(18) -0.00399(13) -0.00151(13) -0.00178(12)
N1 0.0162(5) 0.0191(5) 0.0185(5) -0.0015(4) -0.0013(4) 0.0004(4)
C1 0.0246(7) 0.0178(6) 0.0299(7) 0.0005(5) -0.0008(6) 0.0012(5)
C2 0.0282(7) 0.0287(8) 0.0401(9) 0.0006(6) -0.0051(6) 0.0123(6)
C3 0.0273(7) 0.0406(9) 0.0247(7) -0.0068(6) -0.0067(6) 0.0100(6)
C4 0.0232(6) 0.0322(8) 0.0172(6) -0.0044(6) -0.0004(5) -0.0005(5)
C5 0.0163(6) 0.0223(7) 0.0241(6) -0.0031(5) 0.0008(5) 0.0023(5)
C6 0.0157(6) 0.0231(6) 0.0206(6) -0.0019(5) -0.0035(5) -0.0014(5)
C7 0.0208(6) 0.0257(7) 0.0298(7) 0.0018(5) -0.0037(6) -0.0049(6)
C8 0.0258(7) 0.0314(8) 0.0543(10) 0.0050(6) -0.0138(7) -0.0065(7)

loop_
_atom_type_symbol
_atom_type_description
_atom_type_scat_dispersion_real
_atom_type_scat_dispersion_imag
_atom_type_scat_source
C C 0.0033 0.0016 'International Tables Vol C Tables 4.2.6.8 and 6.1.1.4'
H H 0.0000 0.0000 'International Tables Vol C Tables 4.2.6.8 and 6.1.1.4'
N N 0.0061 0.0033 'International Tables Vol C Tables 4.2.6.8 and 6.1.1.4'
Cl Cl 0.1484 0.1585 'International Tables Vol C Tables 4.2.6.8 and 6.1.1.4'

loop_
_geom_angle_atom_site_label_1
_geom_angle_atom_site_label_2
_geom_angle_atom_site_label_3
_geom_angle
C5 N1 C6 111.31(10)
C5 N1 C4 110.64(10)
C6 N1 C4 111.98(10)
C5 N1 C1 109.44(10)
C6 N1 C1 109.72(10)
C4 N1 C1 103.46(10)
N1 C1 C2 105.54(11)
N1 C1 H1A 110.6
C2 C1 H1A 110.6
N1 C1 H1B 110.6
C2 C1 H1B 110.6
H1A C1 H1B 108.8
C1 C2 C3 106.30(12)
C1 C2 H2A 110.5
C3 C2 H2A 110.5
C1 C2 H2B 110.5
C3 C2 H2B 110.5
H2A C2 H2B 108.7
C4 C3 C2 104.66(11)
C4 C3 H3A 110.8
C2 C3 H3A 110.8
C4 C3 H3B 110.8
C2 C3 H3B 110.8
H3A C3 H3B 108.9
N1 C4 C3 103.74(11)
N1 C4 H4A 111.0
C3 C4 H4A 111.0
N1 C4 H4B 111.0
C3 C4 H4B 111.0
H4A C4 H4B 109.0
N1 C5 H5A 109.5
N1 C5 H5B 109.5
H5A C5 H5B 109.5
N1 C5 H5C 109.5
H5A C5 H5C 109.5
H5B C5 H5C 109.5
N1 C6 C7 114.30(10)
N1 C6 H6A 108.7
C7 C6 H6A 108.7
N1 C6 H6B 108.7
C7 C6 H6B 108.7
H6A C6 H6B 107.6
C8 C7 C6 109.34(11)
C8 C7 H7A 109.8
C6 C7 H7A 109.8
C8 C7 H7B 109.8
C6 C7 H7B 109.8
H7A C7 H7B 108.3
C7 C8 H8A 109.5
C7 C8 H8B 109.5
H8A C8 H8B 109.5
C7 C8 H8C 109.5
H8A C8 H8C 109.5
H8B C8 H8C 109.5

loop_
_geom_bond_atom_site_label_1
_geom_bond_atom_site_label_2
_geom_bond_distance
N1 C5 1.5038(16)
N1 C6 1.5066(16)
N1 C4 1.5085(16)
N1 C1 1.5171(17)
C1 C2 1.526(2)
C1 H1A 0.9900
C1 H1B 0.9900
C2 C3 1.536(2)
C2 H2A 0.9900
C2 H2B 0.9900
C3 C4 1.518(2)
C3 H3A 0.9900
C3 H3B 0.9900
C4 H4A 0.9900
C4 H4B 0.9900
C5 H5A 0.9800
C5 H5B 0.9800
C5 H5C 0.9800
C6 C7 1.5185(18)
C6 H6A 0.9900
C6 H6B 0.9900
C7 C8 1.5163(19)
C7 H7A 0.9900
C7 H7B 0.9900
C8 H8A 0.9800
C8 H8B 0.9800
C8 H8C 0.9800

loop_
_geom_hbond_atom_site_label_D
_geom_hbond_atom_site_label_H
_geom_hbond_atom_site_label_A
_geom_hbond_site_symmetry_A
_geom_hbond_distance_DH
_geom_hbond_distance_HA
_geom_hbond_distance_DA
_geom_hbond_angle_DHA
_geom_hbond_publ_flag
C1 H1B Cl1 2_565 0.99 2.79 3.6070(10) 141 y
C2 H2A Cl1 4_655 0.99 2.77 3.630(2) 146 y
C5 H5A Cl1 ? 0.98 2.77 3.6480(10) 149 y
C5 H5C Cl1 8_576 0.98 2.71 3.6560(10) 163 y
C6 H6A Cl1 2_565 0.99 2.76 3.6720(10) 153 y
C6 H6B Cl1 ? 0.99 2.77 3.6660(10) 151 y

loop_
_geom_torsion_atom_site_label_1
_geom_torsion_atom_site_label_2
_geom_torsion_atom_site_label_3
_geom_torsion_atom_site_label_4
_geom_torsion
C5 N1 C1 C2 85.97(12)
C6 N1 C1 C2 -151.63(11)
C4 N1 C1 C2 -31.99(13)
N1 C1 C2 C3 10.96(15)
C1 C2 C3 C4 14.09(15)
C5 N1 C4 C3 -76.14(13)
C6 N1 C4 C3 159.05(10)
C1 N1 C4 C3 40.98(12)
C2 C3 C4 N1 -33.99(14)
C5 N1 C6 C7 -63.82(14)
C4 N1 C6 C7 60.62(14)
C1 N1 C6 C7 174.90(11)
N1 C6 C7 C8 -177.02(12)

loop_
_cod_related_entry_id
_cod_related_entry_database
_cod_related_entry_code
1 ChemSpider 25934076
